data_4309007
loop_
_publ_author_name
'Carlos Platas-Iglesias'
'David Esteban-G\'omez'
'Teresa Enr\'iquez-P\'erez'
'Fernando Avecilla'
'Andr\'es de Blas'
'Teresa Rodr\'iguez-Blas'

_publ_section_title
;
Lead(II) Thiocyanate Complexes with Bibracchial Lariat Ethers: An X-ray
and DFT Study
;
_journal_name_full 'Inorganic Chemistry'
_journal_page_first 2224
_journal_page_last 2233
_journal_paper_doi 10.1021/ic048768y
_journal_volume 44
_journal_year 2005
_chemical_formula_moiety 'C28 H40 N6 O4 Pb S2'
_chemical_formula_sum 'C28 H40 N6 O4 Pb S2'
_chemical_formula_weight 795.97
_chemical_name_systematic
; 
 ? 
;
_space_group_IT_number 14
_symmetry_cell_setting monoclinic
_symmetry_space_group_name_Hall '-P 2yab'
_symmetry_space_group_name_H-M 'P 1 21/a 1'
_atom_sites_solution_hydrogens geom
_atom_sites_solution_primary direct
_atom_sites_solution_secondary difmap
_audit_creation_method SHELXL-97
_cell_angle_alpha 90.00
_cell_angle_beta 106.9800(10)
_cell_angle_gamma 90.00
_cell_formula_units_Z 4
_cell_length_a 19.4091(8)
_cell_length_b 8.9255(4)
_cell_length_c 19.7706(8)
_cell_measurement_temperature 293(2)
_cell_volume 3275.7(2)
_computing_cell_refinement 'Siemens SAINT'
_computing_data_collection 'Siemens SMART'
_computing_data_reduction 'Siemens SHELXTL'
_computing_molecular_graphics 'Siemens SHELXTL'
_computing_publication_material 'Siemens SHELXTL'
_computing_structure_refinement 'SHELXL-97 (Sheldrick, 1997)'
_computing_structure_solution 'SHELXS-97 (Sheldrick, 1990)'
_diffrn_ambient_temperature 293(2)
_diffrn_measured_fraction_theta_full 0.941
_diffrn_measured_fraction_theta_max 0.941
_diffrn_measurement_device_type 'Bruker CCD area detector'
_diffrn_measurement_method 'phi and omega scans'
_diffrn_radiation_monochromator graphite
_diffrn_radiation_source 'fine-focus sealed tube'
_diffrn_radiation_type MoK\a
_diffrn_radiation_wavelength 0.71073
_diffrn_reflns_av_R_equivalents 0.1006
_diffrn_reflns_av_sigmaI/netI 0.1273
_diffrn_reflns_limit_h_max 27
_diffrn_reflns_limit_h_min -22
_diffrn_reflns_limit_k_max 10
_diffrn_reflns_limit_k_min -12
_diffrn_reflns_limit_l_max 19
_diffrn_reflns_limit_l_min -28
_diffrn_reflns_number 24913
_diffrn_reflns_theta_full 30.49
_diffrn_reflns_theta_max 30.49
_diffrn_reflns_theta_min 2.14
_diffrn_standards_interval_count 'set of frames'
_diffrn_standards_number '50 first frames'
_exptl_absorpt_coefficient_mu 5.319
_exptl_absorpt_correction_T_max 0.4160
_exptl_absorpt_correction_T_min 0.2248
_exptl_absorpt_correction_type multi-scan
_exptl_absorpt_process_details 'Sadabs (Scheldrick, 1996)'
_exptl_crystal_colour Yellow
_exptl_crystal_density_diffrn 1.614
_exptl_crystal_density_method 'not measured'
_exptl_crystal_description Prism
_exptl_crystal_F_000 1584
_exptl_crystal_size_max 0.40
_exptl_crystal_size_mid 0.20
_exptl_crystal_size_min 0.20
_refine_diff_density_max 0.785
_refine_diff_density_min -0.862
_refine_diff_density_rms 0.120
_refine_ls_extinction_method none
_refine_ls_goodness_of_fit_ref 0.917
_refine_ls_hydrogen_treatment mixed
_refine_ls_matrix_type full
_refine_ls_number_parameters 380
_refine_ls_number_reflns 9396
_refine_ls_number_restraints 21
_refine_ls_restrained_S_all 0.916
_refine_ls_R_factor_all 0.1419
_refine_ls_R_factor_gt 0.0542
_refine_ls_shift/su_max 0.005
_refine_ls_shift/su_mean 0.000
_refine_ls_structure_factor_coef Fsqd
_refine_ls_weighting_details 'calc w=1/[\s^2^(Fo^2^)+(0.0389P)^2^+0.0000P] where P=(Fo^2^+2Fc^2^)/3'
_refine_ls_weighting_scheme calc
_refine_ls_wR_factor_gt 0.0881
_refine_ls_wR_factor_ref 0.1091
_reflns_number_gt 4651
_reflns_number_total 9396
_reflns_threshold_expression >2sigma(I)
_cod_data_source_file ic048768ysi20040902_115139_1.cif
_cod_data_source_block compound1
_cod_depositor_comments
;
The following automatic conversions were performed:
'_symmetry_cell_setting' value 'Monoclinic' changed to 'monoclinic'
according to '/home/saulius/struct/CIF-dictionaries/cif_core.dic'
dictionary named 'cif_core.dic' version 2.4.1 from
2010-06-29.

'_exptl_absorpt_correction_type' value 'Multi-scan' changed
to 'multi-scan' according to
'/home/saulius/struct/CIF-dictionaries/cif_core.dic' dictionary named
'cif_core.dic' version 2.4.1 from 2010-06-29.

Automatic conversion script
Id: cif_fix_enum 1527 2010-12-29 10:47:43Z saulius 
;
_cod_original_sg_symbol_H-M 'P 21/a'
_cod_database_code 4309007

loop_
_symmetry_equiv_pos_as_xyz
'x, y, z'
'-x+1/2, y+1/2, -z'
'-x, -y, -z'
'x-1/2, -y-1/2, z'

loop_
_atom_site_label
_atom_site_type_symbol
_atom_site_fract_x
_atom_site_fract_y
_atom_site_fract_z
_atom_site_U_iso_or_equiv
_atom_site_adp_type
_atom_site_occupancy
_atom_site_symmetry_multiplicity
_atom_site_calc_flag
_atom_site_refinement_flags
_atom_site_disorder_assembly
_atom_site_disorder_group
Pb1 Pb 0.493778(12) -0.06829(3) 0.271389(12) 0.04870(9) Uani 1 1 d . . .
S1SA S 0.6385(13) 0.168(6) 0.1320(7) 0.134(8) Uani 0.65(9) 1 d PDU A 1
S1SB S 0.654(3) 0.115(5) 0.138(2) 0.123(9) Uani 0.35(9) 1 d PDU A 2
N1S N 0.5937(3) 0.0776(7) 0.2461(3) 0.0731(17) Uani 1 1 d . A .
C1S C 0.6141(4) 0.1041(9) 0.1982(4) 0.069(2) Uani 1 1 d DU . .
O1 O 0.4496(2) -0.2102(5) 0.3728(2) 0.0687(13) Uani 1 1 d . . .
N1 N 0.2557(4) 0.6660(9) 0.0882(4) 0.111(2) Uani 1 1 d . . .
H1A H 0.2350 0.7359 0.0595 0.133 Uiso 1 1 calc R . .
H1B H 0.2454 0.6538 0.1273 0.133 Uiso 1 1 calc R . .
C1 C 0.7075(3) -0.0950(6) 0.4846(3) 0.0489(16) Uani 1 1 d . . .
O2 O 0.3525(2) -0.0462(6) 0.2719(3) 0.0790(16) Uani 1 1 d . . .
S2S S 0.42502(14) 0.4057(3) 0.36167(15) 0.1046(8) Uani 1 1 d . . .
C2S C 0.4647(3) 0.2497(9) 0.3554(3) 0.0538(17) Uani 1 1 d . . .
N2S N 0.4938(3) 0.1390(8) 0.3524(3) 0.0705(17) Uani 1 1 d . . .
N2 N 0.3947(3) 0.1096(6) 0.1600(3) 0.0537(14) Uani 1 1 d . . .
C2 C 0.7018(3) -0.1429(8) 0.5494(3) 0.0578(17) Uani 1 1 d . . .
H2 H 0.6564 -0.1474 0.5562 0.069 Uiso 1 1 calc R . .
N3 N 0.6015(2) -0.1876(6) 0.3819(2) 0.0465(12) Uani 1 1 d . . .
O3 O 0.4675(2) -0.1604(6) 0.1295(2) 0.0695(13) Uani 1 1 d . . .
C3 C 0.7617(4) -0.1845(8) 0.6049(3) 0.0618(18) Uani 1 1 d . . .
N4 N 0.7547(4) -0.2297(8) 0.6686(3) 0.105(2) Uani 1 1 d . . .
H4A H 0.7923 -0.2537 0.7024 0.126 Uiso 1 1 calc R . .
H4B H 0.7128 -0.2342 0.6750 0.126 Uiso 1 1 calc R . .
O4 O 0.5808(2) -0.2847(5) 0.2342(2) 0.0672(13) Uani 1 1 d . . .
C4 C 0.8280(4) -0.1760(8) 0.5929(4) 0.067(2) Uani 1 1 d . . .
H4 H 0.8688 -0.2051 0.6286 0.080 Uiso 1 1 calc R . .
C5 C 0.8359(4) -0.1265(8) 0.5305(4) 0.069(2) Uani 1 1 d . . .
H5 H 0.8816 -0.1195 0.5246 0.083 Uiso 1 1 calc R . .
C6 C 0.7746(3) -0.0859(7) 0.4748(4) 0.0593(18) Uani 1 1 d . . .
H6 H 0.7797 -0.0532 0.4318 0.071 Uiso 1 1 calc R . .
C7 C 0.6407(3) -0.0575(7) 0.4242(3) 0.0521(15) Uani 1 1 d . . .
H7A H 0.6073 -0.0040 0.4437 0.062 Uiso 1 1 calc R . .
H7B H 0.6548 0.0104 0.3923 0.062 Uiso 1 1 calc R . .
C8 C 0.6527(3) -0.2738(7) 0.3537(3) 0.0548(16) Uani 1 1 d . . .
H8A H 0.6837 -0.3332 0.3916 0.066 Uiso 1 1 calc R . .
H8B H 0.6828 -0.2043 0.3374 0.066 Uiso 1 1 calc R . .
C9 C 0.6148(4) -0.3766(8) 0.2934(4) 0.0627(18) Uani 1 1 d . . .
H9A H 0.6493 -0.4430 0.2818 0.075 Uiso 1 1 calc R . .
H9B H 0.5792 -0.4371 0.3065 0.075 Uiso 1 1 calc R . .
C10 C 0.5444(4) -0.3679(9) 0.1727(4) 0.084(2) Uani 1 1 d . . .
H10A H 0.5037 -0.4214 0.1801 0.101 Uiso 1 1 calc R . .
H10B H 0.5768 -0.4400 0.1615 0.101 Uiso 1 1 calc R . .
C11 C 0.5193(4) -0.2564(10) 0.1140(4) 0.094(3) Uani 1 1 d . . .
H11A H 0.5598 -0.1980 0.1094 0.112 Uiso 1 1 calc R . .
H11B H 0.4980 -0.3082 0.0697 0.112 Uiso 1 1 calc R . .
C12 C 0.4418(4) -0.0477(9) 0.0776(3) 0.072(2) Uani 1 1 d . . .
H12A H 0.4273 -0.0920 0.0308 0.086 Uiso 1 1 calc R . .
H12B H 0.4795 0.0250 0.0796 0.086 Uiso 1 1 calc R . .
C13 C 0.3778(4) 0.0282(9) 0.0926(3) 0.067(2) Uani 1 1 d . . .
H13A H 0.3568 0.0979 0.0546 0.080 Uiso 1 1 calc R . .
H13B H 0.3418 -0.0473 0.0923 0.080 Uiso 1 1 calc R . .
C14 C 0.5695(3) -0.2883(8) 0.4236(3) 0.0586(17) Uani 1 1 d . . .
H14A H 0.6055 -0.3102 0.4681 0.070 Uiso 1 1 calc R . .
H14B H 0.5568 -0.3820 0.3982 0.070 Uiso 1 1 calc R . .
C15 C 0.5047(4) -0.2273(9) 0.4389(4) 0.070(2) Uani 1 1 d . . .
H15A H 0.4886 -0.2953 0.4695 0.084 Uiso 1 1 calc R . .
H15B H 0.5155 -0.1312 0.4626 0.084 Uiso 1 1 calc R . .
C16 C 0.3823(4) -0.1680(13) 0.3803(5) 0.116(4) Uani 1 1 d . . .
H16A H 0.3864 -0.0714 0.4037 0.139 Uiso 1 1 calc R . .
H16B H 0.3668 -0.2410 0.4091 0.139 Uiso 1 1 calc R . .
C17 C 0.3291(4) -0.1592(12) 0.3098(6) 0.121(4) Uani 1 1 d . . .
H17A H 0.3261 -0.2544 0.2854 0.145 Uiso 1 1 calc R . .
H17B H 0.2819 -0.1349 0.3141 0.145 Uiso 1 1 calc R . .
C18 C 0.3005(3) -0.0010(9) 0.2079(4) 0.069(2) Uani 1 1 d . . .
H18A H 0.2549 0.0215 0.2165 0.083 Uiso 1 1 calc R . .
H18B H 0.2928 -0.0805 0.1730 0.083 Uiso 1 1 calc R . .
C19 C 0.3295(3) 0.1353(8) 0.1820(4) 0.0600(18) Uani 1 1 d . . .
H19A H 0.2924 0.1761 0.1421 0.072 Uiso 1 1 calc R . .
H19B H 0.3403 0.2101 0.2192 0.072 Uiso 1 1 calc R . .
C20 C 0.4328(3) 0.2535(8) 0.1577(3) 0.0607(19) Uani 1 1 d . . .
H20A H 0.4778 0.2309 0.1479 0.073 Uiso 1 1 calc R . .
H20B H 0.4447 0.2987 0.2043 0.073 Uiso 1 1 calc R . .
C21 C 0.3928(4) 0.3683(9) 0.1044(3) 0.0634(19) Uani 1 1 d . . .
C22 C 0.3416(4) 0.4649(9) 0.1197(4) 0.072(2) Uani 1 1 d . . .
H22 H 0.3316 0.4564 0.1628 0.086 Uiso 1 1 calc R . .
C23 C 0.3059(4) 0.5723(10) 0.0714(4) 0.077(2) Uani 1 1 d . . .
C24 C 0.3233(5) 0.5892(10) 0.0094(5) 0.092(3) Uani 1 1 d . . .
H24 H 0.3011 0.6634 -0.0225 0.110 Uiso 1 1 calc R . .
C25 C 0.3735(6) 0.4965(12) -0.0055(5) 0.098(3) Uani 1 1 d . . .
H25 H 0.3840 0.5076 -0.0482 0.117 Uiso 1 1 calc R . .
C26 C 0.4084(5) 0.3877(10) 0.0413(4) 0.084(3) Uani 1 1 d . . .
H26 H 0.4426 0.3271 0.0303 0.101 Uiso 1 1 calc R . .

loop_
_atom_site_aniso_label
_atom_site_aniso_U_11
_atom_site_aniso_U_22
_atom_site_aniso_U_33
_atom_site_aniso_U_23
_atom_site_aniso_U_13
_atom_site_aniso_U_12
Pb1 0.04368(13) 0.05486(16) 0.04942(14) -0.00175(14) 0.01652(9) -0.00107(14)
S1SA 0.104(7) 0.230(19) 0.074(4) 0.028(7) 0.034(4) -0.062(9)
S1SB 0.142(17) 0.153(18) 0.102(13) -0.018(11) 0.077(14) -0.036(12)
N1S 0.064(4) 0.092(5) 0.066(4) 0.003(4) 0.023(3) -0.019(4)
C1S 0.053(4) 0.087(6) 0.068(4) 0.001(4) 0.016(3) -0.029(4)
O1 0.057(3) 0.071(3) 0.090(3) 0.034(3) 0.040(3) 0.018(3)
N1 0.129(6) 0.084(6) 0.100(5) -0.001(5) 0.004(5) 0.021(5)
C1 0.052(4) 0.034(4) 0.056(4) -0.009(3) 0.007(3) 0.005(3)
O2 0.045(3) 0.089(4) 0.106(4) 0.042(3) 0.026(3) 0.004(3)
S2S 0.1036(17) 0.0690(17) 0.130(2) -0.0196(14) 0.0157(15) 0.0214(14)
C2S 0.050(4) 0.067(5) 0.042(3) 0.004(3) 0.010(3) -0.001(4)
N2S 0.069(4) 0.074(5) 0.063(4) -0.004(3) 0.011(3) 0.010(4)
N2 0.039(3) 0.069(4) 0.049(3) 0.006(3) 0.007(2) -0.004(3)
C2 0.052(4) 0.058(5) 0.059(4) -0.005(3) 0.010(3) 0.012(3)
N3 0.041(3) 0.038(3) 0.056(3) -0.003(3) 0.008(2) 0.004(2)
O3 0.071(3) 0.080(4) 0.055(3) -0.009(3) 0.014(2) 0.013(3)
C3 0.063(4) 0.057(5) 0.057(4) -0.005(4) 0.006(3) 0.011(4)
N4 0.103(5) 0.139(7) 0.063(4) 0.027(4) 0.009(4) 0.029(5)
O4 0.080(3) 0.058(3) 0.059(3) -0.019(2) 0.013(2) 0.003(3)
C4 0.057(4) 0.049(5) 0.075(5) -0.019(4) -0.009(4) 0.011(4)
C5 0.056(4) 0.053(5) 0.090(6) -0.029(4) 0.010(4) -0.006(4)
C6 0.055(4) 0.052(5) 0.072(4) -0.019(4) 0.021(3) -0.006(3)
C7 0.058(4) 0.042(4) 0.052(3) 0.002(3) 0.011(3) 0.006(3)
C8 0.049(4) 0.048(4) 0.062(4) -0.009(3) 0.008(3) 0.002(3)
C9 0.062(4) 0.052(4) 0.073(5) -0.007(4) 0.017(4) 0.013(4)
C10 0.094(6) 0.077(6) 0.070(5) -0.028(4) 0.005(4) 0.022(5)
C11 0.081(5) 0.124(8) 0.068(5) -0.042(5) 0.008(4) 0.017(5)
C12 0.075(5) 0.092(6) 0.046(4) -0.018(4) 0.013(3) -0.004(5)
C13 0.059(4) 0.079(6) 0.050(4) 0.004(4) -0.003(3) 0.000(4)
C14 0.061(4) 0.050(4) 0.062(4) 0.015(3) 0.013(3) 0.002(4)
C15 0.074(5) 0.072(6) 0.067(4) 0.018(4) 0.025(4) 0.006(4)
C16 0.073(5) 0.163(10) 0.138(8) 0.083(7) 0.072(6) 0.053(6)
C17 0.040(4) 0.145(9) 0.183(10) 0.104(8) 0.042(5) 0.018(5)
C18 0.039(4) 0.086(5) 0.084(5) 0.012(4) 0.019(4) -0.002(4)
C19 0.046(4) 0.063(5) 0.066(4) 0.007(4) 0.007(3) 0.009(3)
C20 0.051(4) 0.077(6) 0.049(4) 0.011(3) 0.007(3) -0.002(4)
C21 0.068(4) 0.067(5) 0.049(4) 0.007(3) 0.007(3) -0.005(4)
C22 0.084(5) 0.065(6) 0.062(4) 0.000(4) 0.015(4) -0.004(4)
C23 0.074(5) 0.063(5) 0.079(5) -0.004(5) -0.004(4) 0.002(5)
C24 0.093(6) 0.082(7) 0.073(6) 0.029(5) -0.019(5) -0.005(5)
C25 0.116(8) 0.107(8) 0.065(5) 0.027(5) 0.017(5) -0.014(7)
C26 0.094(6) 0.098(7) 0.062(5) 0.013(4) 0.026(4) -0.005(5)

loop_
_atom_type_symbol
_atom_type_description
_atom_type_scat_dispersion_real
_atom_type_scat_dispersion_imag
_atom_type_scat_source
C C 0.0033 0.0016 'International Tables Vol C Tables 4.2.6.8 and 6.1.1.4'
H H 0.0000 0.0000 'International Tables Vol C Tables 4.2.6.8 and 6.1.1.4'
N N 0.0061 0.0033 'International Tables Vol C Tables 4.2.6.8 and 6.1.1.4'
O O 0.0106 0.0060 'International Tables Vol C Tables 4.2.6.8 and 6.1.1.4'
Pb Pb -3.3944 10.1111 'International Tables Vol C Tables 4.2.6.8 and 6.1.1.4'
S S 0.1246 0.1234 'International Tables Vol C Tables 4.2.6.8 and 6.1.1.4'

loop_
_geom_angle_atom_site_label_1
_geom_angle_atom_site_label_2
_geom_angle_atom_site_label_3
_geom_angle
_geom_angle_site_symmetry_1
_geom_angle_site_symmetry_3
_geom_angle_publ_flag
N2S Pb1 N1S 83.4(2) . . ?
N2S Pb1 O1 78.99(19) . . ?
N1S Pb1 O1 145.12(17) . . ?
N2S Pb1 O2 75.68(18) . . ?
N1S Pb1 O2 142.54(18) . . ?
O1 Pb1 O2 60.04(13) . . ?
N2S Pb1 N3 85.34(17) . . ?
N1S Pb1 N3 84.66(17) . . ?
O1 Pb1 N3 64.20(13) . . ?
O2 Pb1 N3 123.39(14) . . ?
N2S Pb1 O4 143.94(16) . . ?
N1S Pb1 O4 75.24(19) . . ?
O1 Pb1 O4 102.50(14) . . ?
O2 Pb1 O4 136.71(15) . . ?
N3 Pb1 O4 64.27(13) . . ?
N2S Pb1 O3 146.71(18) . . ?
N1S Pb1 O3 83.03(17) . . ?
O1 Pb1 O3 126.44(16) . . ?
O2 Pb1 O3 97.68(15) . . ?
N3 Pb1 O3 123.33(14) . . ?
O4 Pb1 O3 59.09(13) . . ?
N2S Pb1 N2 87.50(18) . . ?
N1S Pb1 N2 86.85(17) . . ?
O1 Pb1 N2 121.87(13) . . ?
O2 Pb1 N2 61.83(14) . . ?
N3 Pb1 N2 169.46(15) . . ?
O4 Pb1 N2 119.34(14) . . ?
O3 Pb1 N2 61.51(14) . . ?
C1S N1S Pb1 138.0(5) . . ?
N1S C1S S1SB 168(2) . . ?
N1S C1S S1SA 171(2) . . ?
C16 O1 C15 113.5(6) . . ?
C16 O1 Pb1 117.1(4) . . ?
C15 O1 Pb1 114.3(4) . . ?
C23 N1 H1A 120.0 . . ?
C23 N1 H1B 120.0 . . ?
H1A N1 H1B 120.0 . . ?
C6 C1 C2 119.0(6) . . ?
C6 C1 C7 120.1(6) . . ?
C2 C1 C7 120.9(6) . . ?
C17 O2 C18 114.8(5) . . ?
C17 O2 Pb1 115.3(4) . . ?
C18 O2 Pb1 117.6(4) . . ?
N2S C2S S2S 178.6(7) . . ?
C2S N2S Pb1 141.2(5) . . ?
C13 N2 C19 111.3(5) . . ?
C13 N2 C20 112.3(5) . . ?
C19 N2 C20 110.6(5) . . ?
C13 N2 Pb1 109.7(4) . . ?
C19 N2 Pb1 107.2(3) . . ?
C20 N2 Pb1 105.5(3) . . ?
C1 C2 C3 122.4(6) . . ?
C1 C2 H2 118.8 . . ?
C3 C2 H2 118.8 . . ?
C14 N3 C8 109.4(5) . . ?
C14 N3 C7 112.7(5) . . ?
C8 N3 C7 108.9(4) . . ?
C14 N3 Pb1 109.4(3) . . ?
C8 N3 Pb1 109.8(3) . . ?
C7 N3 Pb1 106.6(3) . . ?
C12 O3 C11 113.2(6) . . ?
C12 O3 Pb1 115.8(4) . . ?
C11 O3 Pb1 117.1(4) . . ?
N4 C3 C4 121.6(7) . . ?
N4 C3 C2 121.4(7) . . ?
C4 C3 C2 117.0(7) . . ?
C3 N4 H4A 120.0 . . ?
C3 N4 H4B 120.0 . . ?
H4A N4 H4B 120.0 . . ?
C9 O4 C10 113.4(5) . . ?
C9 O4 Pb1 110.6(4) . . ?
C10 O4 Pb1 113.4(4) . . ?
C5 C4 C3 122.2(7) . . ?
C5 C4 H4 118.9 . . ?
C3 C4 H4 118.9 . . ?
C4 C5 C6 119.9(7) . . ?
C4 C5 H5 120.1 . . ?
C6 C5 H5 120.1 . . ?
C1 C6 C5 119.4(7) . . ?
C1 C6 H6 120.3 . . ?
C5 C6 H6 120.3 . . ?
N3 C7 C1 116.4(5) . . ?
N3 C7 H7A 108.2 . . ?
C1 C7 H7A 108.2 . . ?
N3 C7 H7B 108.2 . . ?
C1 C7 H7B 108.2 . . ?
H7A C7 H7B 107.3 . . ?
N3 C8 C9 112.6(5) . . ?
N3 C8 H8A 109.1 . . ?
C9 C8 H8A 109.1 . . ?
N3 C8 H8B 109.1 . . ?
C9 C8 H8B 109.1 . . ?
H8A C8 H8B 107.8 . . ?
O4 C9 C8 107.5(5) . . ?
O4 C9 H9A 110.2 . . ?
C8 C9 H9A 110.2 . . ?
O4 C9 H9B 110.2 . . ?
C8 C9 H9B 110.2 . . ?
H9A C9 H9B 108.5 . . ?
O4 C10 C11 106.5(6) . . ?
O4 C10 H10A 110.4 . . ?
C11 C10 H10A 110.4 . . ?
O4 C10 H10B 110.4 . . ?
C11 C10 H10B 110.4 . . ?
H10A C10 H10B 108.6 . . ?
O3 C11 C10 109.0(7) . . ?
O3 C11 H11A 109.9 . . ?
C10 C11 H11A 109.9 . . ?
O3 C11 H11B 109.9 . . ?
C10 C11 H11B 109.9 . . ?
H11A C11 H11B 108.3 . . ?
O3 C12 C13 108.1(6) . . ?
O3 C12 H12A 110.1 . . ?
C13 C12 H12A 110.1 . . ?
O3 C12 H12B 110.1 . . ?
C13 C12 H12B 110.1 . . ?
H12A C12 H12B 108.4 . . ?
N2 C13 C12 114.9(5) . . ?
N2 C13 H13A 108.6 . . ?
C12 C13 H13A 108.6 . . ?
N2 C13 H13B 108.6 . . ?
C12 C13 H13B 108.6 . . ?
H13A C13 H13B 107.5 . . ?
N3 C14 C15 114.4(6) . . ?
N3 C14 H14A 108.7 . . ?
C15 C14 H14A 108.7 . . ?
N3 C14 H14B 108.7 . . ?
C15 C14 H14B 108.7 . . ?
H14A C14 H14B 107.6 . . ?
O1 C15 C14 107.7(5) . . ?
O1 C15 H15A 110.2 . . ?
C14 C15 H15A 110.2 . . ?
O1 C15 H15B 110.2 . . ?
C14 C15 H15B 110.2 . . ?
H15A C15 H15B 108.5 . . ?
O1 C16 C17 109.2(7) . . ?
O1 C16 H16A 109.8 . . ?
C17 C16 H16A 109.8 . . ?
O1 C16 H16B 109.8 . . ?
C17 C16 H16B 109.8 . . ?
H16A C16 H16B 108.3 . . ?
O2 C17 C16 107.2(7) . . ?
O2 C17 H17A 110.3 . . ?
C16 C17 H17A 110.3 . . ?
O2 C17 H17B 110.3 . . ?
C16 C17 H17B 110.3 . . ?
H17A C17 H17B 108.5 . . ?
O2 C18 C19 107.1(5) . . ?
O2 C18 H18A 110.3 . . ?
C19 C18 H18A 110.3 . . ?
O2 C18 H18B 110.3 . . ?
C19 C18 H18B 110.3 . . ?
H18A C18 H18B 108.5 . . ?
N2 C19 C18 114.6(6) . . ?
N2 C19 H19A 108.6 . . ?
C18 C19 H19A 108.6 . . ?
N2 C19 H19B 108.6 . . ?
C18 C19 H19B 108.6 . . ?
H19A C19 H19B 107.6 . . ?
N2 C20 C21 116.5(5) . . ?
N2 C20 H20A 108.2 . . ?
C21 C20 H20A 108.2 . . ?
N2 C20 H20B 108.2 . . ?
C21 C20 H20B 108.2 . . ?
H20A C20 H20B 107.3 . . ?
C26 C21 C22 118.2(7) . . ?
C26 C21 C20 120.8(7) . . ?
C22 C21 C20 120.9(6) . . ?
C23 C22 C21 120.9(7) . . ?
C23 C22 H22 119.5 . . ?
C21 C22 H22 119.5 . . ?
C24 C23 C22 119.2(8) . . ?
C24 C23 N1 121.3(9) . . ?
C22 C23 N1 119.4(8) . . ?
C23 C24 C25 120.1(8) . . ?
C23 C24 H24 119.9 . . ?
C25 C24 H24 119.9 . . ?
C24 C25 C26 121.4(8) . . ?
C24 C25 H25 119.3 . . ?
C26 C25 H25 119.3 . . ?
C25 C26 C21 120.1(8) . . ?
C25 C26 H26 119.9 . . ?
C21 C26 H26 119.9 . . ?

loop_
_geom_bond_atom_site_label_1
_geom_bond_atom_site_label_2
_geom_bond_distance
_geom_bond_site_symmetry_2
_geom_bond_publ_flag
Pb1 N2S 2.446(6) . ?
Pb1 N1S 2.504(6) . ?
Pb1 O1 2.713(4) . ?
Pb1 O2 2.753(4) . ?
Pb1 N3 2.759(4) . ?
Pb1 O4 2.801(4) . ?
Pb1 O3 2.824(4) . ?
Pb1 N2 2.931(5) . ?
S1SA C1S 1.620(11) . ?
S1SB C1S 1.610(16) . ?
N1S C1S 1.152(8) . ?
O1 C16 1.409(8) . ?
O1 C15 1.435(8) . ?
N1 C23 1.396(10) . ?
N1 H1A 0.8600 . ?
N1 H1B 0.8600 . ?
C1 C6 1.374(8) . ?
C1 C2 1.386(8) . ?
C1 C7 1.521(8) . ?
O2 C17 1.407(8) . ?
O2 C18 1.428(8) . ?
S2S C2S 1.613(8) . ?
C2S N2S 1.149(8) . ?
N2 C13 1.469(8) . ?
N2 C19 1.469(7) . ?
N2 C20 1.490(8) . ?
C2 C3 1.395(8) . ?
C2 H2 0.9300 . ?
N3 C14 1.475(7) . ?
N3 C8 1.486(7) . ?
N3 C7 1.503(7) . ?
O3 C12 1.419(8) . ?
O3 C11 1.420(8) . ?
C3 N4 1.366(9) . ?
C3 C4 1.379(9) . ?
N4 H4A 0.8600 . ?
N4 H4B 0.8600 . ?
O4 C9 1.423(8) . ?
O4 C10 1.423(8) . ?
C4 C5 1.359(10) . ?
C4 H4 0.9300 . ?
C5 C6 1.413(9) . ?
C5 H5 0.9300 . ?
C6 H6 0.9300 . ?
C7 H7A 0.9700 . ?
C7 H7B 0.9700 . ?
C8 C9 1.515(8) . ?
C8 H8A 0.9700 . ?
C8 H8B 0.9700 . ?
C9 H9A 0.9700 . ?
C9 H9B 0.9700 . ?
C10 C11 1.498(11) . ?
C10 H10A 0.9700 . ?
C10 H10B 0.9700 . ?
C11 H11A 0.9700 . ?
C11 H11B 0.9700 . ?
C12 C13 1.517(9) . ?
C12 H12A 0.9700 . ?
C12 H12B 0.9700 . ?
C13 H13A 0.9700 . ?
C13 H13B 0.9700 . ?
C14 C15 1.481(9) . ?
C14 H14A 0.9700 . ?
C14 H14B 0.9700 . ?
C15 H15A 0.9700 . ?
C15 H15B 0.9700 . ?
C16 C17 1.475(12) . ?
C16 H16A 0.9700 . ?
C16 H16B 0.9700 . ?
C17 H17A 0.9700 . ?
C17 H17B 0.9700 . ?
C18 C19 1.493(9) . ?
C18 H18A 0.9700 . ?
C18 H18B 0.9700 . ?
C19 H19A 0.9700 . ?
C19 H19B 0.9700 . ?
C20 C21 1.512(9) . ?
C20 H20A 0.9700 . ?
C20 H20B 0.9700 . ?
C21 C26 1.379(9) . ?
C21 C22 1.414(10) . ?
C22 C23 1.388(10) . ?
C22 H22 0.9300 . ?
C23 C24 1.370(12) . ?
C24 C25 1.374(13) . ?
C24 H24 0.9300 . ?
C25 C26 1.376(12) . ?
C25 H25 0.9300 . ?
C26 H26 0.9300 . ?

loop_
_geom_hbond_atom_site_label_D
_geom_hbond_atom_site_label_H
_geom_hbond_atom_site_label_A
_geom_hbond_distance_DH
_geom_hbond_distance_HA
_geom_hbond_distance_DA
_geom_hbond_angle_DHA
_geom_hbond_site_symmetry_A
N1 H1B S1SB 0.86 3.02 3.50(4) 117.1 4_565
N4 H4A N1S 0.86 2.62 3.400(8) 150.7 2_646
N4 H4B S2S 0.86 2.98 3.712(8) 144.0 3_656

loop_
_geom_torsion_atom_site_label_1
_geom_torsion_atom_site_label_2
_geom_torsion_atom_site_label_3
_geom_torsion_atom_site_label_4
_geom_torsion
_geom_torsion_site_symmetry_1
_geom_torsion_site_symmetry_2
_geom_torsion_site_symmetry_3
_geom_torsion_site_symmetry_4
_geom_torsion_publ_flag
N2S Pb1 N1S C1S -143.2(9) . . . . ?
O1 Pb1 N1S C1S 156.9(8) . . . . ?
O2 Pb1 N1S C1S -87.3(9) . . . . ?
N3 Pb1 N1S C1S 130.9(9) . . . . ?
O4 Pb1 N1S C1S 66.1(9) . . . . ?
O3 Pb1 N1S C1S 6.3(9) . . . . ?
N2 Pb1 N1S C1S -55.4(9) . . . . ?
Pb1 N1S C1S S1SB -99(8) . . . . ?
N2S Pb1 O1 C16 65.5(6) . . . . ?
N1S Pb1 O1 C16 126.6(6) . . . . ?
O2 Pb1 O1 C16 -14.2(6) . . . . ?
N3 Pb1 O1 C16 155.7(7) . . . . ?
O4 Pb1 O1 C16 -151.3(6) . . . . ?
O3 Pb1 O1 C16 -90.7(6) . . . . ?
N2 Pb1 O1 C16 -14.5(7) . . . . ?
N2S Pb1 O1 C15 -70.7(5) . . . . ?
N1S Pb1 O1 C15 -9.6(6) . . . . ?
O2 Pb1 O1 C15 -150.5(5) . . . . ?
N3 Pb1 O1 C15 19.4(4) . . . . ?
O4 Pb1 O1 C15 72.4(5) . . . . ?
O3 Pb1 O1 C15 133.1(4) . . . . ?
N2 Pb1 O1 C15 -150.8(4) . . . . ?
N2S Pb1 O2 C17 -105.7(7) . . . . ?
N1S Pb1 O2 C17 -163.9(6) . . . . ?
O1 Pb1 O2 C17 -20.4(7) . . . . ?
N3 Pb1 O2 C17 -31.3(7) . . . . ?
O4 Pb1 O2 C17 55.3(7) . . . . ?
O3 Pb1 O2 C17 107.5(7) . . . . ?
N2 Pb1 O2 C17 159.3(7) . . . . ?
N2S Pb1 O2 C18 113.8(5) . . . . ?
N1S Pb1 O2 C18 55.6(6) . . . . ?
O1 Pb1 O2 C18 -160.8(6) . . . . ?
N3 Pb1 O2 C18 -171.8(5) . . . . ?
O4 Pb1 O2 C18 -85.1(5) . . . . ?
O3 Pb1 O2 C18 -32.9(5) . . . . ?
N2 Pb1 O2 C18 18.9(5) . . . . ?
N1S Pb1 N2S C2S 96.7(9) . . . . ?
O1 Pb1 N2S C2S -113.5(9) . . . . ?
O2 Pb1 N2S C2S -51.9(9) . . . . ?
N3 Pb1 N2S C2S -178.1(9) . . . . ?
O4 Pb1 N2S C2S 150.3(8) . . . . ?
O3 Pb1 N2S C2S 30.2(11) . . . . ?
N2 Pb1 N2S C2S 9.6(9) . . . . ?
N2S Pb1 N2 C13 178.1(4) . . . . ?
N1S Pb1 N2 C13 94.5(4) . . . . ?
O1 Pb1 N2 C13 -106.5(4) . . . . ?
O2 Pb1 N2 C13 -106.8(4) . . . . ?
N3 Pb1 N2 C13 130.8(8) . . . . ?
O4 Pb1 N2 C13 23.4(4) . . . . ?
O3 Pb1 N2 C13 10.8(4) . . . . ?
N2S Pb1 N2 C19 -61.0(4) . . . . ?
N1S Pb1 N2 C19 -144.5(4) . . . . ?
O1 Pb1 N2 C19 14.4(5) . . . . ?
O2 Pb1 N2 C19 14.1(4) . . . . ?
N3 Pb1 N2 C19 -108.2(8) . . . . ?
O4 Pb1 N2 C19 144.4(4) . . . . ?
O3 Pb1 N2 C19 131.7(4) . . . . ?
N2S Pb1 N2 C20 56.9(4) . . . . ?
N1S Pb1 N2 C20 -26.6(4) . . . . ?
O1 Pb1 N2 C20 132.3(4) . . . . ?
O2 Pb1 N2 C20 132.0(4) . . . . ?
N3 Pb1 N2 C20 9.7(10) . . . . ?
O4 Pb1 N2 C20 -97.7(4) . . . . ?
O3 Pb1 N2 C20 -110.4(4) . . . . ?
C6 C1 C2 C3 -1.0(10) . . . . ?
C7 C1 C2 C3 177.1(6) . . . . ?
N2S Pb1 N3 C14 92.5(4) . . . . ?
N1S Pb1 N3 C14 176.3(4) . . . . ?
O1 Pb1 N3 C14 12.5(4) . . . . ?
O2 Pb1 N3 C14 23.0(5) . . . . ?
O4 Pb1 N3 C14 -107.5(4) . . . . ?
O3 Pb1 N3 C14 -105.7(4) . . . . ?
N2 Pb1 N3 C14 139.9(7) . . . . ?
N2S Pb1 N3 C8 -147.5(4) . . . . ?
N1S Pb1 N3 C8 -63.7(4) . . . . ?
O1 Pb1 N3 C8 132.4(4) . . . . ?
O2 Pb1 N3 C8 143.0(4) . . . . ?
O4 Pb1 N3 C8 12.4(4) . . . . ?
O3 Pb1 N3 C8 14.3(4) . . . . ?
N2 Pb1 N3 C8 -100.1(8) . . . . ?
N2S Pb1 N3 C7 -29.7(4) . . . . ?
N1S Pb1 N3 C7 54.1(4) . . . . ?
O1 Pb1 N3 C7 -109.8(4) . . . . ?
O2 Pb1 N3 C7 -99.2(4) . . . . ?
O4 Pb1 N3 C7 130.2(4) . . . . ?
O3 Pb1 N3 C7 132.1(3) . . . . ?
N2 Pb1 N3 C7 17.7(9) . . . . ?
N2S Pb1 O3 C12 -1.7(6) . . . . ?
N1S Pb1 O3 C12 -68.3(4) . . . . ?
O1 Pb1 O3 C12 132.1(4) . . . . ?
O2 Pb1 O3 C12 73.9(4) . . . . ?
N3 Pb1 O3 C12 -147.2(4) . . . . ?
O4 Pb1 O3 C12 -145.2(5) . . . . ?
N2 Pb1 O3 C12 21.9(4) . . . . ?
N2S Pb1 O3 C11 136.0(5) . . . . ?
N1S Pb1 O3 C11 69.3(6) . . . . ?
O1 Pb1 O3 C11 -90.2(5) . . . . ?
O2 Pb1 O3 C11 -148.4(5) . . . . ?
N3 Pb1 O3 C11 -9.6(6) . . . . ?
O4 Pb1 O3 C11 -7.6(5) . . . . ?
N2 Pb1 O3 C11 159.5(6) . . . . ?
C1 C2 C3 N4 179.2(7) . . . . ?
C1 C2 C3 C4 0.1(10) . . . . ?
N2S Pb1 O4 C9 57.2(5) . . . . ?
N1S Pb1 O4 C9 113.0(4) . . . . ?
O1 Pb1 O4 C9 -31.2(4) . . . . ?
O2 Pb1 O4 C9 -90.5(4) . . . . ?
N3 Pb1 O4 C9 21.8(4) . . . . ?
O3 Pb1 O4 C9 -156.4(4) . . . . ?
N2 Pb1 O4 C9 -169.4(4) . . . . ?
N2S Pb1 O4 C10 -174.1(5) . . . . ?
N1S Pb1 O4 C10 -118.3(5) . . . . ?
O1 Pb1 O4 C10 97.5(5) . . . . ?
O2 Pb1 O4 C10 38.2(6) . . . . ?
N3 Pb1 O4 C10 150.5(5) . . . . ?
O3 Pb1 O4 C10 -27.7(5) . . . . ?
N2 Pb1 O4 C10 -40.6(5) . . . . ?
N4 C3 C4 C5 -177.8(7) . . . . ?
C2 C3 C4 C5 1.3(10) . . . . ?
C3 C4 C5 C6 -1.8(11) . . . . ?
C2 C1 C6 C5 0.5(9) . . . . ?
C7 C1 C6 C5 -177.6(6) . . . . ?
C4 C5 C6 C1 0.9(10) . . . . ?
C14 N3 C7 C1 65.5(7) . . . . ?
C8 N3 C7 C1 -56.1(7) . . . . ?
Pb1 N3 C7 C1 -174.5(4) . . . . ?
C6 C1 C7 N3 96.7(7) . . . . ?
C2 C1 C7 N3 -81.3(7) . . . . ?
C14 N3 C8 C9 73.8(7) . . . . ?
C7 N3 C8 C9 -162.6(5) . . . . ?
Pb1 N3 C8 C9 -46.2(6) . . . . ?
C10 O4 C9 C8 178.4(5) . . . . ?
Pb1 O4 C9 C8 -52.8(6) . . . . ?
N3 C8 C9 O4 69.6(7) . . . . ?
C9 O4 C10 C11 -173.7(6) . . . . ?
Pb1 O4 C10 C11 59.1(7) . . . . ?
C12 O3 C11 C10 178.4(6) . . . . ?
Pb1 O3 C11 C10 39.7(8) . . . . ?
O4 C10 C11 O3 -64.9(8) . . . . ?
C11 O3 C12 C13 169.7(6) . . . . ?
Pb1 O3 C12 C13 -51.0(6) . . . . ?
C19 N2 C13 C12 -160.8(6) . . . . ?
C20 N2 C13 C12 74.6(7) . . . . ?
Pb1 N2 C13 C12 -42.3(7) . . . . ?
O3 C12 C13 N2 64.3(8) . . . . ?
C8 N3 C14 C15 -165.0(5) . . . . ?
C7 N3 C14 C15 73.7(7) . . . . ?
Pb1 N3 C14 C15 -44.7(6) . . . . ?
C16 O1 C15 C14 173.6(7) . . . . ?
Pb1 O1 C15 C14 -48.5(7) . . . . ?
N3 C14 C15 O1 64.2(7) . . . . ?
C15 O1 C16 C17 -177.8(7) . . . . ?
Pb1 O1 C16 C17 45.6(10) . . . . ?
C18 O2 C17 C16 -167.9(7) . . . . ?
Pb1 O2 C17 C16 50.5(10) . . . . ?
O1 C16 C17 O2 -62.7(11) . . . . ?
C17 O2 C18 C19 170.4(7) . . . . ?
Pb1 O2 C18 C19 -49.0(7) . . . . ?
C13 N2 C19 C18 72.9(7) . . . . ?
C20 N2 C19 C18 -161.6(5) . . . . ?
Pb1 N2 C19 C18 -47.1(6) . . . . ?
O2 C18 C19 N2 66.1(8) . . . . ?
C13 N2 C20 C21 61.1(7) . . . . ?
C19 N2 C20 C21 -63.8(7) . . . . ?
Pb1 N2 C20 C21 -179.5(5) . . . . ?
N2 C20 C21 C26 -101.3(8) . . . . ?
N2 C20 C21 C22 82.8(8) . . . . ?
C26 C21 C22 C23 2.6(11) . . . . ?
C20 C21 C22 C23 178.6(6) . . . . ?
C21 C22 C23 C24 -3.2(11) . . . . ?
C21 C22 C23 N1 -180.0(7) . . . . ?
C22 C23 C24 C25 2.6(12) . . . . ?
N1 C23 C24 C25 179.3(8) . . . . ?
C23 C24 C25 C26 -1.4(14) . . . . ?
C24 C25 C26 C21 0.9(14) . . . . ?
C22 C21 C26 C25 -1.4(12) . . . . ?
C20 C21 C26 C25 -177.5(7) . . . . ?
